data_7241384
loop_
_publ_author_name
'Roca, Suncica'
'Hok, Lucija'
'Vianello, Robert'
'Borovina, Mladen'
'\/Dakovi\'c, Marijana'
'Karanovic, Ljiljana'
'Vikic-Topic, Drazen'
'Popovic, Zora'

_publ_section_title
;
 The role of non-covalent intermolecular interactions on the diversity of
 crystal packing in the supramolecular dihalopyridine-silver(I) nitrate
 complexes
;
_journal_name_full CrystEngComm
_journal_paper_doi 10.1039/D0CE01257B
_journal_year 2020
_chemical_formula_moiety 'C10 H6 Ag Cl4 N3 O3'
_chemical_formula_sum 'C10 H6 Ag Cl4 N3 O3'
_chemical_formula_weight 465.85
_space_group_crystal_system monoclinic
_space_group_IT_number 15
_space_group_name_Hall '-C 2yc'
_space_group_name_H-M_alt 'C 1 2/c 1'
_atom_sites_solution_hydrogens geom
_atom_sites_solution_primary direct
_atom_sites_solution_secondary difmap
_audit_creation_date 2020-07-01
_audit_creation_method
;
Olex2 1.2
(compiled 2018.05.29 svn.r3508 for OlexSys, GUI svn.r5506)
;
_audit_update_record
;
2020-07-03 deposited with the CCDC.	2020-10-12 downloaded from the CCDC.
;
_cell_angle_alpha 90
_cell_angle_beta 119.049(10)
_cell_angle_gamma 90
_cell_formula_units_Z 4
_cell_length_a 16.6683(12)
_cell_length_b 7.2365(4)
_cell_length_c 14.3065(12)
_cell_measurement_reflns_used 1971
_cell_measurement_temperature 296
_cell_measurement_theta_max 32.2833
_cell_measurement_theta_min 4.2859
_cell_volume 1508.6(2)
_computing_cell_refinement 'CrysAlisPro 1.171.39.46 (Rigaku OD, 2018)'
_computing_data_collection 'CrysAlisPro 1.171.39.46 (Rigaku OD, 2018)'
_computing_data_reduction 'CrysAlisPro 1.171.39.46 (Rigaku OD, 2018)'
_computing_molecular_graphics 'Olex2 (Dolomanov et al., 2009)'
_computing_publication_material 'Olex2 (Dolomanov et al., 2009)'
_computing_structure_refinement 'ShelXL (Sheldrick, 2015)'
_diffrn_ambient_temperature 296
_diffrn_detector 'CCD plate'
_diffrn_detector_area_resol_mean 16.3426
_diffrn_detector_type Sapphire3
_diffrn_measured_fraction_theta_full 0.995
_diffrn_measured_fraction_theta_max 0.996
_diffrn_measurement_device 'four-circle diffractometer'
_diffrn_measurement_device_type 'Xcalibur, Sapphire3'
_diffrn_measurement_method '\w scans'
_diffrn_radiation_monochromator graphite
_diffrn_radiation_probe x-ray
_diffrn_radiation_type MoK\a
_diffrn_radiation_wavelength 0.71073
_diffrn_reflns_av_R_equivalents 0.0182
_diffrn_reflns_av_unetI/netI 0.0222
_diffrn_reflns_Laue_measured_fraction_full 0.995
_diffrn_reflns_Laue_measured_fraction_max 0.996
_diffrn_reflns_limit_h_max 20
_diffrn_reflns_limit_h_min -20
_diffrn_reflns_limit_k_max 7
_diffrn_reflns_limit_k_min -9
_diffrn_reflns_limit_l_max 17
_diffrn_reflns_limit_l_min -17
_diffrn_reflns_number 3071
_diffrn_reflns_point_group_measured_fraction_full 0.995
_diffrn_reflns_point_group_measured_fraction_max 0.996
_diffrn_reflns_theta_full 25.242
_diffrn_reflns_theta_max 26.493
_diffrn_reflns_theta_min 4.643
_diffrn_source 'Enhance (Mo) X-ray Source'
_diffrn_source_target Mo
_exptl_absorpt_coefficient_mu 2.054
_exptl_absorpt_correction_T_max 1.00000
_exptl_absorpt_correction_T_min 0.61606
_exptl_absorpt_correction_type multi-scan
_exptl_absorpt_process_details
;
CrysAlisPro, Oxford Diffraction Ltd.,
Version 1.171.33.55 (release 05-01-2010 CrysAlis171 .NET)
(compiled Jan  5 2010,16:28:46)
Empirical absorption correction using spherical harmonics,
 implemented in SCALE3 ABSPACK scaling algorithm.
;
_exptl_crystal_colour colourless
_exptl_crystal_colour_primary colourless
_exptl_crystal_density_diffrn 2.051
_exptl_crystal_description block
_exptl_crystal_F_000 904
_exptl_crystal_size_max 0.6
_exptl_crystal_size_mid 0.41
_exptl_crystal_size_min 0.18
_refine_diff_density_max 0.340
_refine_diff_density_min -0.394
_refine_diff_density_rms 0.067
_refine_ls_extinction_coef 0.0432(13)
_refine_ls_extinction_expression Fc^*^=kFc[1+0.001xFc^2^\l^3^/sin(2\q)]^-1/4^
_refine_ls_extinction_method 'SHELXL-2018/3 (Sheldrick 2018)'
_refine_ls_goodness_of_fit_ref 1.026
_refine_ls_hydrogen_treatment constr
_refine_ls_matrix_type full
_refine_ls_number_parameters 98
_refine_ls_number_reflns 1553
_refine_ls_number_restraints 0
_refine_ls_restrained_S_all 1.026
_refine_ls_R_factor_all 0.0379
_refine_ls_R_factor_gt 0.0268
_refine_ls_shift/su_max 0.000
_refine_ls_shift/su_mean 0.000
_refine_ls_structure_factor_coef Fsqd
_refine_ls_weighting_details 'w=1/[\s^2^(Fo^2^)+(0.0425P)^2^] where P=(Fo^2^+2Fc^2^)/3'
_refine_ls_weighting_scheme calc
_refine_ls_wR_factor_gt 0.0690
_refine_ls_wR_factor_ref 0.0723
_reflns_Friedel_coverage 0.000
_reflns_number_gt 1187
_reflns_number_total 1553
_reflns_threshold_expression 'I > 2\s(I)'
_cod_data_source_file d0ce01257b2.cif
_cod_data_source_block 2_Cl2_6
_cod_database_code 7241384
_shelx_shelxl_version_number 2018/3
_shelx_space_group_comment
;
The symmetry employed for this shelxl refinement is uniquely defined
by the following loop, which should always be used as a source of
symmetry information in preference to the above space-group names.
They are only intended as comments.
;
_shelx_estimated_absorpt_t_max 0.709
_shelx_estimated_absorpt_t_min 0.372
_olex2_refinement_description
;
1. Fixed Uiso
 At 1.2 times of:
  All C(H) groups
2.a Aromatic/amide H refined with riding coordinates:
 C2(H2), C3(H3), C4(H4)
;
_olex2_submission_special_instructions 'No special instructions were received'

loop_
_space_group_symop_operation_xyz
'x, y, z'
'-x, y, -z+1/2'
'x+1/2, y+1/2, z'
'-x+1/2, y+1/2, -z+1/2'
'-x, -y, -z'
'x, -y, z-1/2'
'-x+1/2, -y+1/2, -z'
'x+1/2, -y+1/2, z-1/2'

loop_
_atom_site_label
_atom_site_type_symbol
_atom_site_fract_x
_atom_site_fract_y
_atom_site_fract_z
_atom_site_U_iso_or_equiv
_atom_site_adp_type
_atom_site_occupancy
_atom_site_site_symmetry_order
_atom_site_calc_flag
_atom_site_refinement_flags_posn
_atom_site_refinement_flags_adp
_atom_site_refinement_flags_occupancy
_atom_site_disorder_assembly
_atom_site_disorder_group
Ag1 Ag 0.500000 0.24604(4) 0.250000 0.06326(18) Uani 1 2 d S T P . .
Cl1 Cl 0.45608(5) 0.23316(11) -0.00176(7) 0.0732(2) Uani 1 1 d . . . . .
Cl2 Cl 0.71409(5) 0.36706(12) 0.38159(5) 0.0728(3) Uani 1 1 d . . . . .
O1 O 0.43015(15) -0.0768(3) 0.18886(19) 0.0854(7) Uani 1 1 d . . . . .
O2 O 0.500000 -0.3332(5) 0.250000 0.1405(19) Uani 1 2 d S T P . .
N1 N 0.59550(14) 0.3058(3) 0.18349(16) 0.0455(5) Uani 1 1 d . . . . .
N2 N 0.500000 -0.1671(5) 0.250000 0.0637(8) Uani 1 2 d S T P . .
C1 C 0.57051(18) 0.2874(3) 0.0800(2) 0.0516(6) Uani 1 1 d . . . . .
C2 C 0.6286(2) 0.3107(5) 0.0387(2) 0.0651(7) Uani 1 1 d . . . . .
H2 H 0.607661 0.298499 -0.034232 0.078 Uiso 1 1 calc R . . . .
C3 C 0.71811(19) 0.3525(4) 0.1077(2) 0.0640(7) Uani 1 1 d . . . . .
H3 H 0.759565 0.367079 0.082302 0.077 Uiso 1 1 calc R . . . .
C4 C 0.74691(17) 0.3731(4) 0.2152(2) 0.0567(6) Uani 1 1 d . . . . .
H4 H 0.807426 0.402680 0.263655 0.068 Uiso 1 1 calc R . . . .
C5 C 0.68284(17) 0.3482(3) 0.24751(18) 0.0499(6) Uani 1 1 d . . . . .

loop_
_atom_site_aniso_label
_atom_site_aniso_U_11
_atom_site_aniso_U_22
_atom_site_aniso_U_33
_atom_site_aniso_U_23
_atom_site_aniso_U_13
_atom_site_aniso_U_12
Ag1 0.0542(2) 0.0733(3) 0.0749(3) 0.000 0.04132(19) 0.000
Cl1 0.0488(4) 0.0891(5) 0.0653(5) -0.0082(4) 0.0148(4) 0.0008(3)
Cl2 0.0708(5) 0.0989(6) 0.0485(4) -0.0077(4) 0.0289(3) -0.0129(4)
O1 0.0558(12) 0.0943(16) 0.0875(15) -0.0098(14) 0.0203(11) -0.0013(12)
O2 0.227(6) 0.054(2) 0.119(3) 0.000 0.067(4) 0.000
N1 0.0451(11) 0.0459(9) 0.0501(11) 0.0002(9) 0.0267(9) 0.0019(9)
N2 0.081(3) 0.063(2) 0.060(2) 0.000 0.044(2) 0.000
C1 0.0439(13) 0.0533(14) 0.0522(14) -0.0003(11) 0.0190(12) 0.0046(11)
C2 0.0671(18) 0.0841(17) 0.0489(14) -0.0015(15) 0.0320(14) 0.0088(16)
C3 0.0605(17) 0.0806(19) 0.0644(16) 0.0047(16) 0.0409(14) 0.0030(15)
C4 0.0465(13) 0.0650(16) 0.0602(15) 0.0006(13) 0.0272(12) -0.0023(12)
C5 0.0548(14) 0.0477(14) 0.0496(13) 0.0013(11) 0.0274(12) -0.0012(12)

loop_
_atom_type_symbol
_atom_type_description
_atom_type_scat_dispersion_real
_atom_type_scat_dispersion_imag
_atom_type_scat_source
C C 0.0033 0.0016 'International Tables Vol C Tables 4.2.6.8 and 6.1.1.4'
H H 0.0000 0.0000 'International Tables Vol C Tables 4.2.6.8 and 6.1.1.4'
Ag Ag -0.8971 1.1015 'International Tables Vol C Tables 4.2.6.8 and 6.1.1.4'
Cl Cl 0.1484 0.1585 'International Tables Vol C Tables 4.2.6.8 and 6.1.1.4'
N N 0.0061 0.0033 'International Tables Vol C Tables 4.2.6.8 and 6.1.1.4'
O O 0.0106 0.0060 'International Tables Vol C Tables 4.2.6.8 and 6.1.1.4'

loop_
_geom_angle_atom_site_label_1
_geom_angle_atom_site_label_2
_geom_angle_atom_site_label_3
_geom_angle
_geom_angle_site_symmetry_1
_geom_angle_site_symmetry_3
_geom_angle_publ_flag
O1 Ag1 O1 48.97(10) . 2_655 ?
O1 Ag1 O2 155.52(5) . 1_565 ?
O1 Ag1 O2 155.52(5) 2_655 1_565 ?
O1 Ag1 N2 24.48(5) 2_655 . ?
O1 Ag1 N2 24.48(5) . . ?
N1 Ag1 O1 91.26(8) 2_655 . ?
N1 Ag1 O1 109.07(8) . . ?
N1 Ag1 O1 109.07(8) 2_655 2_655 ?
N1 Ag1 O1 91.26(8) . 2_655 ?
N1 Ag1 O2 78.96(5) 2_655 1_565 ?
N1 Ag1 O2 78.96(5) . 1_565 ?
N1 Ag1 N1 157.91(10) 2_655 . ?
N1 Ag1 N2 101.04(5) 2_655 . ?
N1 Ag1 N2 101.04(5) . . ?
N2 Ag1 O2 180.0 . 1_565 ?
C1 Cl1 Cl2 167.21(10) . 8_455 ?
C5 Cl2 Cl2 145.62(10) . 7_656 ?
N2 O1 Ag1 97.1(2) . . ?
C1 N1 Ag1 122.94(17) . . ?
C5 N1 Ag1 121.04(16) . . ?
C5 N1 C1 115.8(2) . . ?
O1 N2 Ag1 58.43(18) . . ?
O1 N2 Ag1 58.43(18) 2_655 . ?
O1 N2 O1 116.9(4) 2_655 . ?
O2 N2 Ag1 180.0 . . ?
O2 N2 O1 121.57(18) . 2_655 ?
O2 N2 O1 121.57(18) . . ?
N1 C1 Cl1 114.8(2) . . ?
N1 C1 C2 124.1(2) . . ?
C2 C1 Cl1 121.0(2) . . ?
C1 C2 H2 121.0 . . ?
C3 C2 C1 118.0(3) . . ?
C3 C2 H2 121.0 . . ?
C2 C3 H3 120.1 . . ?
C2 C3 C4 119.8(3) . . ?
C4 C3 H3 120.1 . . ?
C3 C4 H4 121.4 . . ?
C5 C4 C3 117.2(2) . . ?
C5 C4 H4 121.4 . . ?
N1 C5 Cl2 114.98(18) . . ?
N1 C5 C4 125.0(2) . . ?
C4 C5 Cl2 120.0(2) . . ?

loop_
_geom_bond_atom_site_label_1
_geom_bond_atom_site_label_2
_geom_bond_distance
_geom_bond_site_symmetry_2
_geom_bond_publ_flag
Ag1 O1 2.567(2) 2_655 ?
Ag1 O1 2.567(2) . ?
Ag1 O2 3.045(4) 1_565 ?
Ag1 N1 2.2576(19) . ?
Ag1 N1 2.2576(19) 2_655 ?
Ag1 N2 2.990(4) . ?
Cl1 Cl2 3.6117(11) 8_455 ?
Cl1 C1 1.730(3) . ?
Cl2 Cl2 3.4415(14) 7_656 ?
Cl2 C5 1.732(2) . ?
O1 N2 1.249(3) . ?
O2 N2 1.202(6) . ?
N1 C1 1.336(3) . ?
N1 C5 1.326(3) . ?
C1 C2 1.367(4) . ?
C2 H2 0.9300 . ?
C2 C3 1.365(4) . ?
C3 H3 0.9300 . ?
C3 C4 1.378(4) . ?
C4 H4 0.9300 . ?
C4 C5 1.366(3) . ?

loop_
_geom_hbond_atom_site_label_D
_geom_hbond_atom_site_label_H
_geom_hbond_atom_site_label_A
_geom_hbond_distance_DH
_geom_hbond_distance_HA
_geom_hbond_distance_DA
_geom_hbond_angle_DHA
_geom_hbond_site_symmetry_A
_geom_hbond_publ_flag
C2 H2 O1 0.93 2.55 3.366(4) 146.4 5_655 yes
C2 H2 O2 0.93 2.73 3.617(3) 160.7 5_655 yes
C3 H3 O1 0.93 2.52 3.181(3) 128.0 3 yes
C4 H4 O1 0.93 2.73 3.274(3) 117.9 3 yes

loop_
_geom_torsion_atom_site_label_1
_geom_torsion_atom_site_label_2
_geom_torsion_atom_site_label_3
_geom_torsion_atom_site_label_4
_geom_torsion
_geom_torsion_site_symmetry_1
_geom_torsion_site_symmetry_2
_geom_torsion_site_symmetry_3
_geom_torsion_site_symmetry_4
_geom_torsion_publ_flag
Ag1 O1 N2 O1 0.003(1) . . . 2_655 ?
Ag1 O1 N2 O2 180.000(0) . . . . ?
Ag1 N1 C1 Cl1 5.3(3) . . . . ?
Ag1 N1 C1 C2 -175.5(2) . . . . ?
Ag1 N1 C5 Cl2 -3.8(3) . . . . ?
Ag1 N1 C5 C4 175.0(2) . . . . ?
Cl1 C1 C2 C3 -179.7(2) . . . . ?
Cl2 Cl1 C1 N1 5.1(6) 8_455 . . . ?
Cl2 Cl1 C1 C2 -174.1(3) 8_455 . . . ?
Cl2 Cl2 C5 N1 85.3(2) 7_656 . . . ?
Cl2 Cl2 C5 C4 -93.5(2) 7_656 . . . ?
N1 C1 C2 C3 1.1(4) . . . . ?
C1 N1 C5 Cl2 -178.84(18) . . . . ?
C1 N1 C5 C4 -0.1(4) . . . . ?
C1 C2 C3 C4 -1.2(5) . . . . ?
C2 C3 C4 C5 0.6(4) . . . . ?
C3 C4 C5 Cl2 178.7(2) . . . . ?
C3 C4 C5 N1 0.0(4) . . . . ?
C5 N1 C1 Cl1 -179.71(17) . . . . ?
C5 N1 C1 C2 -0.5(4) . . . . ?
